data_4021933
loop_
_publ_author_name
'Glen Baghdasarian'
'K. A. Woerpel'

_publ_section_title
;
 Electrostatic Effects on the Reactions of Cyclohexanone Oxocarbenium Ions
;
_journal_name_full 'Journal of Organic Chemistry'
_journal_page_first 6851
_journal_page_last 6858
_journal_paper_doi 10.1021/jo060968z
_journal_volume 71
_journal_year 2006
_chemical_formula_sum 'C13 H27 O2.5'
_chemical_formula_weight 223.35
_chemical_name_systematic
; 
 ? 
;
_space_group_IT_number 14
_symmetry_cell_setting monoclinic
_symmetry_space_group_name_Hall '-P 2ybc'
_symmetry_space_group_name_H-M 'P 1 21/c 1'
_atom_sites_solution_hydrogens mixed
_atom_sites_solution_primary direct
_atom_sites_solution_secondary difmap
_audit_creation_method SHELXTL
_cell_angle_alpha 90.00
_cell_angle_beta 100.453(5)
_cell_angle_gamma 90.00
_cell_formula_units_Z 8
_cell_length_a 11.812(3)
_cell_length_b 10.601(3)
_cell_length_c 22.291(6)
_cell_measurement_temperature 173(2)
_cell_volume 2745.1(12)
_computing_cell_refinement 'Bruker SMART/SAINT'
_computing_data_collection 'Bruker SMART'
_computing_data_reduction 'Bruker SAINT'
_computing_molecular_graphics 'Bruker SHELXTL'
_computing_publication_material 'Bruker SHELXTL'
_computing_structure_refinement 'Bruker SHELXTL'
_computing_structure_solution 'Bruker SHELXTL'
_diffrn_ambient_temperature 173(2)
_diffrn_measured_fraction_theta_full 1.000
_diffrn_measured_fraction_theta_max 1.000
_diffrn_measurement_device_type 'CCD area detector'
_diffrn_measurement_method 'omega scans'
_diffrn_radiation_monochromator graphite
_diffrn_radiation_source 'sealed tube'
_diffrn_radiation_type MoK\a
_diffrn_radiation_wavelength 0.71073
_diffrn_reflns_av_R_equivalents 0.0848
_diffrn_reflns_av_sigmaI/netI 0.0674
_diffrn_reflns_limit_h_max 13
_diffrn_reflns_limit_h_min -13
_diffrn_reflns_limit_k_max 11
_diffrn_reflns_limit_k_min -11
_diffrn_reflns_limit_l_max 24
_diffrn_reflns_limit_l_min -24
_diffrn_reflns_number 19886
_diffrn_reflns_theta_full 23.25
_diffrn_reflns_theta_max 23.25
_diffrn_reflns_theta_min 1.75
_diffrn_standards_decay_% '< 1.0'
_diffrn_standards_interval_count 'initial 50 frames recollected'
_diffrn_standards_number '50 frames'
_exptl_absorpt_coefficient_mu 0.072
_exptl_absorpt_correction_T_max 0.9935
_exptl_absorpt_correction_T_min 0.9801
_exptl_absorpt_correction_type multi-scan
_exptl_absorpt_process_details 'Bruker SADABS'
_exptl_crystal_colour colorless
_exptl_crystal_density_diffrn 1.081
_exptl_crystal_density_meas ?
_exptl_crystal_density_method 'not measured'
_exptl_crystal_description plate
_exptl_crystal_F_000 1000
_exptl_crystal_size_max 0.28
_exptl_crystal_size_mid 0.23
_exptl_crystal_size_min 0.09
_refine_diff_density_max 0.214
_refine_diff_density_min -0.198
_refine_diff_density_rms 0.047
_refine_ls_extinction_coef 0.0029(4)
_refine_ls_extinction_expression Fc^*^=kFc[1+0.001xFc^2^\l^3^/sin(2\q)]^-1/4^
_refine_ls_extinction_method SHELXTL
_refine_ls_goodness_of_fit_ref 1.058
_refine_ls_hydrogen_treatment mixed
_refine_ls_matrix_type full
_refine_ls_number_parameters 297
_refine_ls_number_reflns 3941
_refine_ls_number_restraints 0
_refine_ls_restrained_S_all 1.058
_refine_ls_R_factor_all 0.1141
_refine_ls_R_factor_gt 0.0482
_refine_ls_shift/su_max 0.000
_refine_ls_shift/su_mean 0.000
_refine_ls_structure_factor_coef Fsqd
_refine_ls_weighting_details 'calc w=1/[\s^2^(Fo^2^)+(0.0293P)^2^+2.7173P] where P=(Fo^2^+2Fc^2^)/3'
_refine_ls_weighting_scheme calc
_refine_ls_wR_factor_gt 0.0985
_refine_ls_wR_factor_ref 0.1295
_reflns_number_gt 2283
_reflns_number_total 3941
_reflns_threshold_expression >2sigma(I)
_cod_data_source_file jo060968zsi20060510_123551.cif
_cod_depositor_comments
;
The following automatic conversions were performed:
'_symmetry_cell_setting' value 'Monoclinic' changed to 'monoclinic'
according to '/home/saulius/struct/CIF-dictionaries/cif_core.dic'
dictionary named 'cif_core.dic' version 2.4.1 from 2010-06-29.

Automatic conversion script
Id: cif_fix_enum 1527 2010-12-29 10:47:43Z saulius 

The following automatic conversions were performed:

'_exptl_crystal_density_meas' value 'n/a' was changed to '?' - the
value is perceived as not measured.

Automatic conversion script
Id: cif_fix_values 3008 2015-01-20 13:52:24Z robertas 

The following automatic conversions were performed:

'_atom_sites_solution_hydrogens' value 'difmap & geom' was changed to
'mixed'.

Automatic conversion script
Id: cif_fix_values 6452 2018-10-05 10:23:21Z andrius 
;
_cod_original_sg_symbol_H-M 'P 21/c'
_cod_original_formula_sum 'C13 H27 O2.50'
_cod_database_code 4021933

loop_
_symmetry_equiv_pos_as_xyz
'x, y, z'
'-x, y+1/2, -z+1/2'
'-x, -y, -z'
'x, -y-1/2, z-1/2'

loop_
_atom_site_label
_atom_site_type_symbol
_atom_site_fract_x
_atom_site_fract_y
_atom_site_fract_z
_atom_site_U_iso_or_equiv
_atom_site_adp_type
_atom_site_occupancy
_atom_site_symmetry_multiplicity
_atom_site_calc_flag
_atom_site_refinement_flags
O1 O 0.53244(17) 0.2915(2) 0.14257(11) 0.0283(6) Uani 1 1 d .
H1 H 0.560(3) 0.251(3) 0.1797(17) 0.058(12) Uiso 1 1 d .
O2 O 0.57127(18) 0.7124(2) 0.18255(10) 0.0348(6) Uani 1 1 d .
C1 C 0.6241(2) 0.3412(3) 0.11419(14) 0.0261(8) Uani 1 1 d .
C2 C 0.7141(2) 0.4025(3) 0.16358(14) 0.0274(8) Uani 1 1 d .
H2A H 0.7812 0.4276 0.1454 0.033 Uiso 1 1 calc R
H2B H 0.7408 0.3394 0.1958 0.033 Uiso 1 1 calc R
C3 C 0.6694(3) 0.5188(3) 0.19300(14) 0.0291(8) Uani 1 1 d .
H3A H 0.6099 0.4920 0.2164 0.035 Uiso 1 1 calc R
H3B H 0.7336 0.5570 0.2221 0.035 Uiso 1 1 calc R
C4 C 0.6183(3) 0.6180(3) 0.14618(14) 0.0280(8) Uani 1 1 d .
C5 C 0.5225(3) 0.5551(3) 0.10110(14) 0.0282(8) Uani 1 1 d .
H5A H 0.4887 0.6174 0.0698 0.034 Uiso 1 1 calc R
H5B H 0.4610 0.5274 0.1230 0.034 Uiso 1 1 calc R
C6 C 0.5659(3) 0.4414(3) 0.06963(14) 0.0277(8) Uani 1 1 d .
H6A H 0.5001 0.4024 0.0420 0.033 Uiso 1 1 calc R
H6B H 0.6214 0.4709 0.0443 0.033 Uiso 1 1 calc R
C7 C 0.6765(2) 0.2313(3) 0.08066(14) 0.0277(8) Uani 1 1 d .
C8 C 0.5801(3) 0.1543(3) 0.04106(16) 0.0406(9) Uani 1 1 d .
H8A H 0.6143 0.0859 0.0207 0.061 Uiso 1 1 calc R
H8B H 0.5353 0.2094 0.0103 0.061 Uiso 1 1 calc R
H8C H 0.5295 0.1185 0.0670 0.061 Uiso 1 1 calc R
C9 C 0.7462(3) 0.1398(3) 0.12647(15) 0.0413(9) Uani 1 1 d .
H9A H 0.8087 0.1858 0.1523 0.062 Uiso 1 1 calc R
H9B H 0.7786 0.0730 0.1043 0.062 Uiso 1 1 calc R
H9C H 0.6957 0.1023 0.1520 0.062 Uiso 1 1 calc R
C10 C 0.7559(3) 0.2813(3) 0.03823(15) 0.0385(9) Uani 1 1 d .
H10A H 0.8187 0.3303 0.0622 0.058 Uiso 1 1 calc R
H10B H 0.7116 0.3353 0.0068 0.058 Uiso 1 1 calc R
H10C H 0.7881 0.2102 0.0188 0.058 Uiso 1 1 calc R
C11 C 0.7079(3) 0.6800(3) 0.11371(15) 0.0319(8) Uani 1 1 d .
H11A H 0.7493 0.6129 0.0956 0.038 Uiso 1 1 calc R
H11B H 0.6672 0.7326 0.0799 0.038 Uiso 1 1 calc R
C12 C 0.7965(3) 0.7622(3) 0.15462(16) 0.0402(9) Uani 1 1 d .
H12A H 0.8498 0.7984 0.1304 0.060 Uiso 1 1 calc R
H12B H 0.8395 0.7105 0.1875 0.060 Uiso 1 1 calc R
H12C H 0.7568 0.8303 0.1722 0.060 Uiso 1 1 calc R
C13 C 0.5115(3) 0.8169(3) 0.15029(17) 0.0474(10) Uani 1 1 d .
H13A H 0.4843 0.8737 0.1794 0.071 Uiso 1 1 calc R
H13B H 0.4455 0.7857 0.1209 0.071 Uiso 1 1 calc R
H13C H 0.5638 0.8628 0.1286 0.071 Uiso 1 1 calc R
O3 O 0.31288(19) 0.3087(2) 0.07366(11) 0.0348(6) Uani 1 1 d .
H3 H 0.374(3) 0.293(3) 0.0989(16) 0.056(13) Uiso 1 1 d .
O4 O 0.20144(18) 0.6328(2) 0.17514(11) 0.0395(6) Uani 1 1 d .
C14 C 0.2105(2) 0.2686(3) 0.09444(14) 0.0261(8) Uani 1 1 d .
C15 C 0.1185(3) 0.3619(3) 0.06367(15) 0.0321(8) Uani 1 1 d .
H15A H 0.1147 0.3585 0.0190 0.039 Uiso 1 1 calc R
H15B H 0.0426 0.3356 0.0722 0.039 Uiso 1 1 calc R
C16 C 0.1425(3) 0.4976(3) 0.08541(15) 0.0330(8) Uani 1 1 d .
H16A H 0.2147 0.5268 0.0733 0.040 Uiso 1 1 calc R
H16B H 0.0792 0.5525 0.0650 0.040 Uiso 1 1 calc R
C17 C 0.1534(3) 0.5106(3) 0.15434(16) 0.0312(8) Uani 1 1 d .
C18 C 0.2460(3) 0.4190(3) 0.18499(15) 0.0309(8) Uani 1 1 d .
H18A H 0.3216 0.4465 0.1765 0.037 Uiso 1 1 calc R
H18B H 0.2498 0.4225 0.2297 0.037 Uiso 1 1 calc R
C19 C 0.2245(3) 0.2830(3) 0.16367(14) 0.0301(8) Uani 1 1 d .
H19A H 0.1540 0.2517 0.1770 0.036 Uiso 1 1 calc R
H19B H 0.2897 0.2300 0.1834 0.036 Uiso 1 1 calc R
C20 C 0.1841(3) 0.1287(3) 0.07357(15) 0.0315(8) Uani 1 1 d .
C21 C 0.0719(3) 0.0793(3) 0.09154(17) 0.0445(10) Uani 1 1 d .
H21A H 0.0074 0.1332 0.0733 0.067 Uiso 1 1 calc R
H21B H 0.0794 0.0806 0.1360 0.067 Uiso 1 1 calc R
H21C H 0.0576 -0.0073 0.0767 0.067 Uiso 1 1 calc R
C22 C 0.1736(3) 0.1183(4) 0.00437(16) 0.0513(11) Uani 1 1 d .
H22A H 0.2440 0.1505 -0.0076 0.077 Uiso 1 1 calc R
H22B H 0.1075 0.1681 -0.0157 0.077 Uiso 1 1 calc R
H22C H 0.1626 0.0298 -0.0079 0.077 Uiso 1 1 calc R
C23 C 0.2824(3) 0.0415(3) 0.10335(17) 0.0429(10) Uani 1 1 d .
H23A H 0.3551 0.0706 0.0929 0.064 Uiso 1 1 calc R
H23B H 0.2667 -0.0449 0.0884 0.064 Uiso 1 1 calc R
H23C H 0.2881 0.0431 0.1478 0.064 Uiso 1 1 calc R
C24 C 0.0364(3) 0.4921(3) 0.17361(15) 0.0336(9) Uani 1 1 d .
H24A H -0.0202 0.5483 0.1485 0.040 Uiso 1 1 calc R
H24B H 0.0110 0.4042 0.1642 0.040 Uiso 1 1 calc R
C25 C 0.0337(3) 0.5176(4) 0.24051(16) 0.0459(10) Uani 1 1 d .
H25A H -0.0444 0.5039 0.2482 0.069 Uiso 1 1 calc R
H25B H 0.0567 0.6051 0.2503 0.069 Uiso 1 1 calc R
H25C H 0.0871 0.4604 0.2660 0.069 Uiso 1 1 calc R
C26 C 0.1394(3) 0.7422(3) 0.1507(2) 0.0569(12) Uani 1 1 d .
H26A H 0.1802 0.8179 0.1682 0.085 Uiso 1 1 calc R
H26B H 0.0621 0.7406 0.1608 0.085 Uiso 1 1 calc R
H26C H 0.1334 0.7432 0.1063 0.085 Uiso 1 1 calc R
O5 O 0.4154(2) 0.6483(3) 0.25689(12) 0.0459(7) Uani 1 1 d .
H51 H 0.465(4) 0.669(4) 0.228(2) 0.097(17) Uiso 1 1 d .
H52 H 0.351(4) 0.652(5) 0.230(2) 0.104(19) Uiso 1 1 d .

loop_
_atom_site_aniso_label
_atom_site_aniso_U_11
_atom_site_aniso_U_22
_atom_site_aniso_U_33
_atom_site_aniso_U_23
_atom_site_aniso_U_13
_atom_site_aniso_U_12
O1 0.0206(11) 0.0326(13) 0.0330(15) 0.0078(11) 0.0086(10) 0.0011(10)
O2 0.0370(13) 0.0301(14) 0.0383(15) -0.0027(11) 0.0093(11) 0.0081(11)
C1 0.0205(16) 0.0276(19) 0.031(2) 0.0027(16) 0.0080(14) -0.0032(14)
C2 0.0233(17) 0.0303(19) 0.029(2) 0.0058(16) 0.0046(14) 0.0027(14)
C3 0.0239(17) 0.038(2) 0.025(2) -0.0020(16) 0.0041(14) -0.0014(15)
C4 0.0285(18) 0.0259(19) 0.030(2) -0.0027(16) 0.0063(15) 0.0023(15)
C5 0.0252(17) 0.0291(19) 0.031(2) 0.0042(16) 0.0076(15) 0.0008(15)
C6 0.0205(16) 0.0302(19) 0.032(2) 0.0022(16) 0.0041(14) -0.0021(15)
C7 0.0230(17) 0.0306(19) 0.029(2) 0.0002(16) 0.0045(14) 0.0047(15)
C8 0.037(2) 0.034(2) 0.051(2) -0.0070(18) 0.0084(18) 0.0000(17)
C9 0.044(2) 0.037(2) 0.045(2) 0.0027(18) 0.0115(18) 0.0150(18)
C10 0.0333(19) 0.041(2) 0.044(2) -0.0007(18) 0.0155(17) 0.0018(17)
C11 0.0283(18) 0.032(2) 0.035(2) 0.0012(16) 0.0032(15) -0.0006(15)
C12 0.037(2) 0.034(2) 0.049(2) -0.0048(18) 0.0089(17) -0.0023(17)
C13 0.051(2) 0.036(2) 0.056(3) 0.002(2) 0.0108(19) 0.0191(19)
O3 0.0219(13) 0.0429(15) 0.0399(15) 0.0074(12) 0.0061(11) -0.0050(11)
O4 0.0340(13) 0.0235(13) 0.0590(17) -0.0009(12) 0.0030(11) -0.0028(11)
C14 0.0199(16) 0.0280(19) 0.030(2) 0.0016(15) 0.0051(14) -0.0034(14)
C15 0.0239(17) 0.037(2) 0.035(2) 0.0008(17) 0.0029(15) 0.0000(16)
C16 0.0239(17) 0.033(2) 0.041(2) 0.0097(17) 0.0017(15) 0.0002(15)
C17 0.0253(17) 0.0230(19) 0.044(2) 0.0006(16) 0.0028(15) -0.0056(15)
C18 0.0266(18) 0.032(2) 0.033(2) 0.0002(16) 0.0035(15) -0.0023(15)
C19 0.0225(17) 0.0290(19) 0.038(2) 0.0029(16) 0.0031(15) -0.0002(15)
C20 0.0254(17) 0.031(2) 0.039(2) -0.0033(17) 0.0068(15) -0.0046(15)
C21 0.0312(19) 0.035(2) 0.069(3) -0.005(2) 0.0140(19) -0.0064(17)
C22 0.059(3) 0.050(2) 0.046(3) -0.009(2) 0.010(2) -0.007(2)
C23 0.0308(19) 0.034(2) 0.065(3) -0.003(2) 0.0138(18) 0.0012(16)
C24 0.0287(19) 0.032(2) 0.040(2) 0.0003(17) 0.0049(16) 0.0010(15)
C25 0.031(2) 0.056(3) 0.052(3) 0.001(2) 0.0101(18) 0.0062(18)
C26 0.048(2) 0.028(2) 0.091(3) 0.006(2) 0.002(2) -0.0013(19)
O5 0.0344(15) 0.0630(18) 0.0417(17) -0.0192(14) 0.0106(14) -0.0107(14)

loop_
_atom_type_symbol
_atom_type_description
_atom_type_scat_dispersion_real
_atom_type_scat_dispersion_imag
_atom_type_scat_source
C C 0.0033 0.0016 'International Tables Vol C Tables 4.2.6.8 and 6.1.1.4'
H H 0.0000 0.0000 'International Tables Vol C Tables 4.2.6.8 and 6.1.1.4'
O O 0.0106 0.0060 'International Tables Vol C Tables 4.2.6.8 and 6.1.1.4'

loop_
_geom_angle_atom_site_label_1
_geom_angle_atom_site_label_2
_geom_angle_atom_site_label_3
_geom_angle
C13 O2 C4 117.0(2)
O1 C1 C6 104.7(2)
O1 C1 C2 108.5(2)
C6 C1 C2 110.1(2)
O1 C1 C7 109.1(2)
C6 C1 C7 112.1(2)
C2 C1 C7 112.0(2)
C1 C2 C3 113.6(2)
C4 C3 C2 112.7(3)
O2 C4 C5 110.7(2)
O2 C4 C3 103.6(2)
C5 C4 C3 107.7(3)
O2 C4 C11 109.5(2)
C5 C4 C11 111.7(3)
C3 C4 C11 113.3(2)
C4 C5 C6 112.1(2)
C1 C6 C5 113.5(3)
C9 C7 C8 107.3(3)
C9 C7 C10 108.2(3)
C8 C7 C10 107.4(3)
C9 C7 C1 111.2(3)
C8 C7 C1 110.6(2)
C10 C7 C1 111.8(3)
C12 C11 C4 114.7(3)
C26 O4 C17 117.3(2)
O3 C14 C19 110.6(2)
O3 C14 C15 103.5(2)
C19 C14 C15 109.0(3)
O3 C14 C20 108.5(2)
C19 C14 C20 111.9(3)
C15 C14 C20 113.0(2)
C16 C15 C14 112.9(3)
C17 C16 C15 112.4(3)
O4 C17 C16 111.0(3)
O4 C17 C18 102.5(2)
C16 C17 C18 108.4(3)
O4 C17 C24 110.1(3)
C16 C17 C24 110.8(3)
C18 C17 C24 113.7(3)
C19 C18 C17 113.3(3)
C18 C19 C14 113.0(3)
C22 C20 C23 108.0(3)
C22 C20 C21 108.7(3)
C23 C20 C21 107.5(3)
C22 C20 C14 110.0(3)
C23 C20 C14 110.3(3)
C21 C20 C14 112.2(3)
C25 C24 C17 115.6(3)

loop_
_geom_bond_atom_site_label_1
_geom_bond_atom_site_label_2
_geom_bond_distance
O1 C1 1.449(3)
O2 C13 1.435(4)
O2 C4 1.460(4)
C1 C6 1.529(4)
C1 C2 1.530(4)
C1 C7 1.571(4)
C2 C3 1.534(4)
C3 C4 1.527(4)
C4 C5 1.524(4)
C4 C11 1.535(4)
C5 C6 1.530(4)
C7 C9 1.535(4)
C7 C8 1.542(4)
C7 C10 1.543(4)
C11 C12 1.529(4)
O3 C14 1.436(3)
O4 C26 1.426(4)
O4 C17 1.456(4)
C14 C19 1.529(4)
C14 C15 1.535(4)
C14 C20 1.569(4)
C15 C16 1.528(4)
C16 C17 1.525(5)
C17 C18 1.528(4)
C17 C24 1.532(4)
C18 C19 1.525(4)
C20 C22 1.529(5)
C20 C23 1.538(4)
C20 C21 1.544(4)
C24 C25 1.522(5)

loop_
_geom_torsion_atom_site_label_1
_geom_torsion_atom_site_label_2
_geom_torsion_atom_site_label_3
_geom_torsion_atom_site_label_4
_geom_torsion
O1 C1 C2 C3 -65.3(3)
C6 C1 C2 C3 48.8(3)
C7 C1 C2 C3 174.2(2)
C1 C2 C3 C4 -54.5(3)
C13 O2 C4 C5 -61.9(3)
C13 O2 C4 C3 -177.1(3)
C13 O2 C4 C11 61.7(3)
C2 C3 C4 O2 174.4(2)
C2 C3 C4 C5 57.0(3)
C2 C3 C4 C11 -67.0(3)
O2 C4 C5 C6 -170.7(2)
C3 C4 C5 C6 -58.0(3)
C11 C4 C5 C6 67.1(3)
O1 C1 C6 C5 66.5(3)
C2 C1 C6 C5 -49.9(3)
C7 C1 C6 C5 -175.3(2)
C4 C5 C6 C1 56.7(3)
O1 C1 C7 C9 -71.0(3)
C6 C1 C7 C9 173.5(3)
C2 C1 C7 C9 49.1(3)
O1 C1 C7 C8 48.1(3)
C6 C1 C7 C8 -67.3(3)
C2 C1 C7 C8 168.3(3)
O1 C1 C7 C10 167.8(2)
C6 C1 C7 C10 52.4(3)
C2 C1 C7 C10 -72.0(3)
O2 C4 C11 C12 48.0(3)
C5 C4 C11 C12 171.0(3)
C3 C4 C11 C12 -67.1(4)
O3 C14 C15 C16 -64.5(3)
C19 C14 C15 C16 53.3(3)
C20 C14 C15 C16 178.3(3)
C14 C15 C16 C17 -57.0(4)
C26 O4 C17 C16 59.7(4)
C26 O4 C17 C18 175.2(3)
C26 O4 C17 C24 -63.4(4)
C15 C16 C17 O4 167.0(2)
C15 C16 C17 C18 55.2(3)
C15 C16 C17 C24 -70.3(3)
O4 C17 C18 C19 -172.1(3)
C16 C17 C18 C19 -54.7(3)
C24 C17 C18 C19 69.0(4)
C17 C18 C19 C14 55.4(4)
O3 C14 C19 C18 60.9(3)
C15 C14 C19 C18 -52.3(3)
C20 C14 C19 C18 -178.0(2)
O3 C14 C20 C22 -56.3(3)
C19 C14 C20 C22 -178.7(3)
C15 C14 C20 C22 57.9(3)
O3 C14 C20 C23 62.7(3)
C19 C14 C20 C23 -59.6(3)
C15 C14 C20 C23 177.0(3)
O3 C14 C20 C21 -177.5(3)
C19 C14 C20 C21 60.2(3)
C15 C14 C20 C21 -63.3(4)
O4 C17 C24 C25 -50.1(4)
C16 C17 C24 C25 -173.3(3)
C18 C17 C24 C25 64.3(4)
